data_4035107
loop_
_publ_author_name
'Pillaiyar, Thanigaimalai'
'Gorska, Ewelina'
'Schnakenburg, Gregor'
'M\"uller, Christa E'

_publ_section_title
;
 General Synthesis of Unsymmetrical 3,3'-(Aza)diindolylmethane
 Derivatives.
;
_journal_issue 17
_journal_name_full 'The Journal of organic chemistry'
_journal_page_first 9902
_journal_page_last 9913
_journal_paper_doi 10.1021/acs.joc.8b01349
_journal_volume 83
_journal_year 2018
_chemical_formula_moiety 'C16 H13 N3'
_chemical_formula_sum 'C16 H13 N3'
_chemical_formula_weight 247.29
_chemical_name_systematic YAZU-K333
_space_group_crystal_system monoclinic
_space_group_IT_number 14
_space_group_name_Hall '-P 2ybc'
_space_group_name_H-M_alt 'P 1 21/c 1'
_atom_sites_solution_hydrogens geom
_atom_sites_solution_primary direct
_audit_creation_date 2017-12-04
_audit_creation_method
;
Olex2 1.2
(compiled 2017.08.10 svn.r3458 for OlexSys, GUI svn.r5381)
;
_cell_angle_alpha 90
_cell_angle_beta 90.1627(17)
_cell_angle_gamma 90
_cell_formula_units_Z 4
_cell_length_a 22.6168(9)
_cell_length_b 7.8822(3)
_cell_length_c 7.0176(3)
_cell_measurement_reflns_used 9969
_cell_measurement_temperature 100
_cell_measurement_theta_max 72.21
_cell_measurement_theta_min 3.91
_cell_volume 1251.02(9)
_computing_cell_refinement 'SAINT v8.37A (Bruker, 2015)'
_computing_data_reduction 'SAINT v8.37A (Bruker, 2015)'
_computing_molecular_graphics 'Olex2 (Dolomanov et al., 2009)'
_computing_publication_material 'Olex2 (Dolomanov et al., 2009)'
_computing_structure_refinement 'XL (Sheldrick, 2008)'
_computing_structure_solution 'XS (Sheldrick, 2008)'
_diffrn_ambient_temperature 100.15
_diffrn_detector 'Bruker Photon100 detector'
_diffrn_detector_area_resol_mean 7.9
_diffrn_detector_type 'CMOS area detector'
_diffrn_measured_fraction_theta_full 0.997
_diffrn_measured_fraction_theta_max 0.993
_diffrn_measurement_device 'three-circle diffractometer'
_diffrn_measurement_device_type 'Bruker D8-Venture'
_diffrn_measurement_method 'fine slicing \w and \f scans'
_diffrn_radiation_monochromator 'mirror optics'
_diffrn_radiation_probe x-ray
_diffrn_radiation_type CuK\a
_diffrn_radiation_wavelength 1.54178
_diffrn_reflns_av_R_equivalents 0.0662
_diffrn_reflns_av_unetI/netI 0.0335
_diffrn_reflns_Laue_measured_fraction_full 0.997
_diffrn_reflns_Laue_measured_fraction_max 0.993
_diffrn_reflns_limit_h_max 27
_diffrn_reflns_limit_h_min -27
_diffrn_reflns_limit_k_max 9
_diffrn_reflns_limit_k_min -9
_diffrn_reflns_limit_l_max 8
_diffrn_reflns_limit_l_min -8
_diffrn_reflns_number 20511
_diffrn_reflns_point_group_measured_fraction_full 0.997
_diffrn_reflns_point_group_measured_fraction_max 0.993
_diffrn_reflns_theta_full 67.679
_diffrn_reflns_theta_max 67.740
_diffrn_reflns_theta_min 3.909
_diffrn_source 'microfocus sealed X-ray tube'
_diffrn_source_type 'Incoatec I\ms'
_diffrn_standards_number 0
_exptl_absorpt_coefficient_mu 0.629
_exptl_absorpt_correction_T_max 0.7536
_exptl_absorpt_correction_T_min 0.4287
_exptl_absorpt_correction_type empirical
_exptl_absorpt_process_details
'SADABS-2014/5 (Bruker,2014/5) was used for absorption correction. wR2(int) was 0.1590 before and 0.0883 after correction. The Ratio of minimum to maximum transmission is 0.5689. The \l/2 correction factor is Not present.'
_exptl_crystal_colour 'clear colourless'
_exptl_crystal_colour_lustre clear
_exptl_crystal_colour_primary colourless
_exptl_crystal_density_diffrn 1.313
_exptl_crystal_description plate
_exptl_crystal_F_000 520
_exptl_crystal_size_max 0.21
_exptl_crystal_size_mid 0.16
_exptl_crystal_size_min 0.04
_refine_diff_density_max 0.201
_refine_diff_density_min -0.261
_refine_diff_density_rms 0.055
_refine_ls_extinction_method none
_refine_ls_goodness_of_fit_ref 1.087
_refine_ls_hydrogen_treatment constr
_refine_ls_matrix_type full
_refine_ls_number_parameters 173
_refine_ls_number_reflns 2265
_refine_ls_number_restraints 0
_refine_ls_restrained_S_all 1.087
_refine_ls_R_factor_all 0.0444
_refine_ls_R_factor_gt 0.0424
_refine_ls_shift/su_max 0.000
_refine_ls_shift/su_mean 0.000
_refine_ls_structure_factor_coef Fsqd
_refine_ls_weighting_details 'w=1/[\s^2^(Fo^2^)+(0.0536P)^2^+0.5477P] where P=(Fo^2^+2Fc^2^)/3'
_refine_ls_weighting_scheme calc
_refine_ls_wR_factor_gt 0.1065
_refine_ls_wR_factor_ref 0.1084
_reflns_Friedel_coverage 0.000
_reflns_number_gt 2161
_reflns_number_total 2265
_reflns_threshold_expression 'I > 2\s(I)'
_cod_data_source_file jo8b01349_si_002.cif
_cod_data_source_block 12d
_cod_database_code 4035107
_shelx_shelxl_version_number 2014/7
_shelx_space_group_comment
;
The symmetry employed for this shelxl refinement is uniquely defined
by the following loop, which should always be used as a source of
symmetry information in preference to the above space-group names.
They are only intended as comments.
;
_shelx_estimated_absorpt_t_max 0.975
_shelx_estimated_absorpt_t_min 0.879
_olex2_refinement_description
;
1. Twinned data refinement
 Scales: 0.9692(6)
 0.0308(6)
2. Fixed Uiso
 At 1.2 times of:
  All C(H) groups, All C(H,H) groups, All N(H) groups
3.a Secondary CH2 refined with riding coordinates:
 C9(H9A,H9B)
3.b Aromatic/amide H refined with riding coordinates:
 N1(H1), N2(H2), C4(H4), C5(H5), C6(H6), C7(H7), C8(H8), C13(H13), C14(H14),
 C15(H15), C16(H16)
;
_olex2_submission_special_instructions 'No special instructions were received'

loop_
_space_group_symop_operation_xyz
'x, y, z'
'-x, y+1/2, -z+1/2'
'-x, -y, -z'
'x, -y-1/2, z-1/2'

loop_
_atom_site_label
_atom_site_type_symbol
_atom_site_fract_x
_atom_site_fract_y
_atom_site_fract_z
_atom_site_U_iso_or_equiv
_atom_site_adp_type
_atom_site_occupancy
_atom_site_site_symmetry_order
_atom_site_calc_flag
_atom_site_refinement_flags_posn
N1 N 0.80282(6) 0.67412(17) 0.33638(19) 0.0249(3) Uani 1 1 d .
H1 H 0.8004 0.7544 0.4231 0.030 Uiso 1 1 calc R
N2 N 0.57856(6) 0.43632(16) 0.05087(17) 0.0189(3) Uani 1 1 d .
H2 H 0.5460 0.4271 0.1183 0.023 Uiso 1 1 calc R
N3 N 0.53739(5) 0.56272(16) -0.23123(18) 0.0189(3) Uani 1 1 d .
C1 C 0.77554(7) 0.48563(18) 0.1114(2) 0.0182(3) Uani 1 1 d .
C2 C 0.83846(7) 0.47304(19) 0.1411(2) 0.0207(3) Uani 1 1 d .
C3 C 0.85397(7) 0.5922(2) 0.2822(2) 0.0243(4) Uani 1 1 d .
C4 C 0.75621(7) 0.60951(19) 0.2324(2) 0.0198(3) Uani 1 1 d .
H4 H 0.7163 0.6459 0.2433 0.024 Uiso 1 1 calc R
C5 C 0.88287(7) 0.3719(2) 0.0597(2) 0.0260(4) Uani 1 1 d .
H5 H 0.8736 0.2909 -0.0361 0.031 Uiso 1 1 calc R
C6 C 0.94044(8) 0.3932(2) 0.1224(3) 0.0331(4) Uani 1 1 d .
H6 H 0.9709 0.3258 0.0686 0.040 Uiso 1 1 calc R
C7 C 0.95466(8) 0.5120(3) 0.2636(3) 0.0352(4) Uani 1 1 d .
H7 H 0.9947 0.5232 0.3034 0.042 Uiso 1 1 calc R
C8 C 0.91206(8) 0.6134(2) 0.3465(3) 0.0323(4) Uani 1 1 d .
H8 H 0.9218 0.6936 0.4426 0.039 Uiso 1 1 calc R
C9 C 0.74032(7) 0.37973(19) -0.0258(2) 0.0216(3) Uani 1 1 d .
H9A H 0.7455 0.2587 0.0081 0.026 Uiso 1 1 calc R
H9B H 0.7566 0.3960 -0.1553 0.026 Uiso 1 1 calc R
C10 C 0.67511(7) 0.41885(18) -0.0308(2) 0.0181(3) Uani 1 1 d .
C11 C 0.64268(6) 0.49200(17) -0.1864(2) 0.0169(3) Uani 1 1 d .
C12 C 0.58256(6) 0.50019(17) -0.1291(2) 0.0166(3) Uani 1 1 d .
C13 C 0.63434(7) 0.38869(18) 0.1088(2) 0.0188(3) Uani 1 1 d .
H13 H 0.6433 0.3411 0.2299 0.023 Uiso 1 1 calc R
C14 C 0.65581(7) 0.55010(18) -0.3691(2) 0.0185(3) Uani 1 1 d .
H14 H 0.6949 0.5451 -0.4178 0.022 Uiso 1 1 calc R
C15 C 0.60971(7) 0.61539(18) -0.4772(2) 0.0195(3) Uani 1 1 d .
H15 H 0.6172 0.6568 -0.6020 0.023 Uiso 1 1 calc R
C16 C 0.55241(7) 0.62067(18) -0.4040(2) 0.0195(3) Uani 1 1 d .
H16 H 0.5222 0.6683 -0.4815 0.023 Uiso 1 1 calc R

loop_
_atom_site_aniso_label
_atom_site_aniso_U_11
_atom_site_aniso_U_22
_atom_site_aniso_U_33
_atom_site_aniso_U_23
_atom_site_aniso_U_13
_atom_site_aniso_U_12
N1 0.0223(7) 0.0280(7) 0.0243(7) -0.0082(6) 0.0030(5) -0.0006(6)
N2 0.0185(6) 0.0201(6) 0.0182(6) 0.0037(5) 0.0014(5) -0.0029(5)
N3 0.0192(6) 0.0185(6) 0.0191(6) 0.0025(5) -0.0008(5) -0.0047(5)
C1 0.0182(7) 0.0187(7) 0.0177(7) 0.0037(6) 0.0019(6) 0.0013(6)
C2 0.0197(8) 0.0241(8) 0.0183(7) 0.0028(6) 0.0017(6) 0.0016(6)
C3 0.0218(8) 0.0288(8) 0.0224(8) -0.0011(6) 0.0026(6) 0.0000(6)
C4 0.0183(7) 0.0209(7) 0.0201(7) 0.0008(6) 0.0025(6) 0.0005(6)
C5 0.0237(8) 0.0300(8) 0.0242(8) -0.0005(7) 0.0030(6) 0.0050(7)
C6 0.0228(9) 0.0441(10) 0.0325(9) 0.0014(8) 0.0050(7) 0.0091(7)
C7 0.0191(8) 0.0535(12) 0.0332(10) 0.0024(8) -0.0021(7) -0.0010(8)
C8 0.0245(9) 0.0434(10) 0.0291(9) -0.0047(7) -0.0014(7) -0.0043(7)
C9 0.0213(8) 0.0212(7) 0.0224(8) -0.0029(6) -0.0010(6) 0.0044(6)
C10 0.0208(8) 0.0141(6) 0.0195(7) -0.0014(6) -0.0008(6) -0.0013(5)
C11 0.0192(7) 0.0119(6) 0.0196(7) -0.0030(5) 0.0012(6) -0.0025(5)
C12 0.0195(7) 0.0127(6) 0.0174(7) 0.0006(5) 0.0006(6) -0.0047(5)
C13 0.0228(8) 0.0147(7) 0.0188(7) 0.0012(5) -0.0023(6) -0.0011(6)
C14 0.0206(7) 0.0142(7) 0.0207(7) -0.0015(6) 0.0041(6) -0.0017(6)
C15 0.0260(8) 0.0152(7) 0.0174(7) 0.0009(5) 0.0032(6) -0.0023(6)
C16 0.0231(8) 0.0172(7) 0.0182(7) 0.0021(5) -0.0010(6) -0.0037(6)

loop_
_atom_type_symbol
_atom_type_description
_atom_type_scat_dispersion_real
_atom_type_scat_dispersion_imag
_atom_type_scat_source
C C 0.0181 0.0091 'International Tables Vol C Tables 4.2.6.8 and 6.1.1.4'
H H 0.0000 0.0000 'International Tables Vol C Tables 4.2.6.8 and 6.1.1.4'
N N 0.0311 0.0180 'International Tables Vol C Tables 4.2.6.8 and 6.1.1.4'

loop_
_geom_angle_atom_site_label_1
_geom_angle_atom_site_label_2
_geom_angle_atom_site_label_3
_geom_angle
C4 N1 C3 108.78(13)
C12 N2 C13 108.14(12)
C12 N3 C16 114.47(13)
C2 C1 C9 125.21(13)
C4 C1 C2 106.06(13)
C4 C1 C9 128.73(14)
C3 C2 C1 107.44(13)
C5 C2 C1 133.39(15)
C5 C2 C3 119.17(15)
N1 C3 C2 107.38(14)
N1 C3 C8 130.03(16)
C8 C3 C2 122.59(15)
C1 C4 N1 110.34(14)
C6 C5 C2 118.37(16)
C5 C6 C7 121.36(16)
C8 C7 C6 121.71(17)
C7 C8 C3 116.80(16)
C1 C9 C10 114.75(12)
C11 C10 C9 126.73(13)
C13 C10 C9 127.53(14)
C13 C10 C11 105.72(13)
C12 C11 C10 106.90(12)
C14 C11 C10 136.23(14)
C14 C11 C12 116.86(13)
N2 C12 C11 108.15(13)
N3 C12 N2 125.37(13)
N3 C12 C11 126.47(13)
C10 C13 N2 111.09(13)
C15 C14 C11 117.58(14)
C14 C15 C16 120.48(14)
N3 C16 C15 124.10(14)

loop_
_geom_bond_atom_site_label_1
_geom_bond_atom_site_label_2
_geom_bond_distance
N1 C3 1.379(2)
N1 C4 1.378(2)
N2 C12 1.3631(19)
N2 C13 1.377(2)
N3 C12 1.3400(19)
N3 C16 1.340(2)
C1 C2 1.441(2)
C1 C4 1.367(2)
C1 C9 1.501(2)
C2 C3 1.408(2)
C2 C5 1.405(2)
C3 C8 1.398(2)
C5 C6 1.383(2)
C6 C7 1.400(3)
C7 C8 1.381(3)
C9 C10 1.507(2)
C10 C11 1.435(2)
C10 C13 1.368(2)
C11 C12 1.420(2)
C11 C14 1.394(2)
C14 C15 1.387(2)
C15 C16 1.396(2)

loop_
_geom_hbond_atom_site_label_D
_geom_hbond_atom_site_label_H
_geom_hbond_atom_site_label_A
_geom_hbond_distance_DH
_geom_hbond_distance_HA
_geom_hbond_distance_DA
_geom_hbond_angle_DHA
_geom_hbond_site_symmetry_A
N2 H2 N3 0.88 2.05 2.9151(18) 167.9 3_665

loop_
_twin_individual_id
_twin_individual_mass_fraction_refined
1 0.9692(6)
2 0.0308(6)
